data_4340022
loop_
_publ_author_name
'Streitberger, Markus'
'Schmied, Andy'
'Hey-Hawkins, Evamarie'

_publ_section_title
;
 Selective formation of gold(i) bis-phospholane macrocycles, polymeric
 chains, and nanotubes.
;
_journal_issue 13
_journal_name_full 'Inorganic chemistry'
_journal_page_first 6794
_journal_page_last 6804
_journal_paper_doi 10.1021/ic5006055
_journal_volume 53
_journal_year 2014
_chemical_formula_sum 'C27 H54 Au2 Cl4 P4'
_chemical_formula_weight 1038.32
_chemical_name_systematic
;
 ?
;
_space_group_IT_number 14
_symmetry_cell_setting monoclinic
_symmetry_space_group_name_Hall '-P 2yn'
_symmetry_space_group_name_H-M 'P 1 21/n 1'
_atom_sites_solution_hydrogens geom
_atom_sites_solution_primary direct
_atom_sites_solution_secondary difmap
_audit_creation_date 2014-02-03T13:54:46-00:00
_audit_creation_method 'WinGX routine CIF_UPDATE'
_cell_angle_alpha 90
_cell_angle_beta 90.711(2)
_cell_angle_gamma 90
_cell_formula_units_Z 4
_cell_length_a 12.7022(2)
_cell_length_b 10.3779(3)
_cell_length_c 27.0709(6)
_cell_measurement_reflns_used 9216
_cell_measurement_temperature 130(2)
_cell_measurement_theta_max 32.379
_cell_measurement_theta_min 2.9318
_cell_volume 3568.27(14)
_computing_cell_refinement
;
        CrysAlisPro, Agilent Technologies,
        Version 1.171.35.15 (release 03-08-2011 CrysAlis171 .NET)
        (compiled Aug  3 2011,13:03:54)
;
_computing_data_collection
;
        CrysAlisPro, Agilent Technologies,
        Version 1.171.35.15 (release 03-08-2011 CrysAlis171 .NET)
        (compiled Aug  3 2011,13:03:54)
;
_computing_data_reduction
;
        CrysAlisPro, Agilent Technologies,
        Version 1.171.35.15 (release 03-08-2011 CrysAlis171 .NET)
        (compiled Aug  3 2011,13:03:54)
;
_computing_molecular_graphics 'ORTEP3 for Windows (L. J. Farrugia, 1997)'
_computing_publication_material 'WINGX  (L.J. Farrugia,1999)'
_computing_structure_refinement 'SHELXL-97 (Sheldrick, 2008)'
_computing_structure_solution 'SIR92 (Giacovazzo 1993)'
_diffrn_ambient_temperature 130(2)
_diffrn_detector_area_resol_mean 16.356
_diffrn_measured_fraction_theta_full 0.998
_diffrn_measured_fraction_theta_max 0.998
_diffrn_measurement_device_type 'Xcalibur, Sapphire3, Gemini'
_diffrn_measurement_method '\w scans'
_diffrn_orient_matrix_UB_11 -0.0169767
_diffrn_orient_matrix_UB_12 0.0636188
_diffrn_orient_matrix_UB_13 -0.0054025
_diffrn_orient_matrix_UB_21 -0.0415867
_diffrn_orient_matrix_UB_22 -0.0249813
_diffrn_orient_matrix_UB_23 -0.0148835
_diffrn_orient_matrix_UB_31 -0.0331464
_diffrn_orient_matrix_UB_32 -0.0012662
_diffrn_orient_matrix_UB_33 0.0208854
_diffrn_radiation_monochromator graphite
_diffrn_radiation_type MoK\a
_diffrn_radiation_wavelength 0.71073
_diffrn_reflns_av_R_equivalents 0.0474
_diffrn_reflns_av_unetI/netI 0.0394
_diffrn_reflns_limit_h_max 13
_diffrn_reflns_limit_h_min -15
_diffrn_reflns_limit_k_max 12
_diffrn_reflns_limit_k_min -12
_diffrn_reflns_limit_l_max 32
_diffrn_reflns_limit_l_min -32
_diffrn_reflns_number 27179
_diffrn_reflns_theta_full 25.35
_diffrn_reflns_theta_max 25.35
_diffrn_reflns_theta_min 2.94
_exptl_absorpt_coefficient_mu 8.71
_exptl_absorpt_correction_T_max 0.587
_exptl_absorpt_correction_T_min 0.337
_exptl_absorpt_correction_type analytical
_exptl_absorpt_process_details
;
        CrysAlisPro, Agilent Technologies,
        Version 1.171.35.15 (release 03-08-2011 CrysAlis171 .NET)
        (compiled Aug  3 2011,13:03:54)
Analytical numeric absorption correction using a multifaceted crystal
                        model based on expressions derived by R.C. Clark & J.S.
        (Clark, R. C. & Reid, J. S. (1995). Acta Cryst. A51, 887-897)
;
_exptl_crystal_colour colourless
_exptl_crystal_density_diffrn 1.933
_exptl_crystal_density_method 'not measured'
_exptl_crystal_description prism
_exptl_crystal_F_000 2008
_exptl_crystal_size_max 0.16
_exptl_crystal_size_mid 0.08
_exptl_crystal_size_min 0.07
_refine_diff_density_max 3.404
_refine_diff_density_min -1.309
_refine_diff_density_rms 0.187
_refine_ls_extinction_method none
_refine_ls_goodness_of_fit_ref 1.246
_refine_ls_hydrogen_treatment constr
_refine_ls_matrix_type full
_refine_ls_number_parameters 337
_refine_ls_number_reflns 6526
_refine_ls_number_restraints 0
_refine_ls_restrained_S_all 1.246
_refine_ls_R_factor_all 0.0547
_refine_ls_R_factor_gt 0.0445
_refine_ls_shift/su_max 0.001
_refine_ls_shift/su_mean 0
_refine_ls_structure_factor_coef Fsqd
_refine_ls_weighting_details 'calc w=1/[\s^2^(Fo^2^)+(0.0259P)^2^+29.7503P] where P=(Fo^2^+2Fc^2^)/3'
_refine_ls_weighting_scheme calc
_refine_ls_wR_factor_gt 0.0929
_refine_ls_wR_factor_ref 0.0963
_reflns_number_gt 5634
_reflns_number_total 6526
_reflns_threshold_expression >2\s(I)
_cod_data_source_file ic5006055_si_003.cif
_cod_data_source_block x1447fin
_cod_depositor_comments
;
The following automatic conversions were performed:

'_symmetry_cell_setting' value 'Monoclinic' changed to 'monoclinic'
according to
/usr/data/users/saulius/crontab/automatic-downloads/rss-feeds/ACS/lib/dictionaries/cif_core.dic
dictionary named 'cif_core.dic' version 2.4.2 from 2011-04-26.

Automatic conversion script
Id: cif_fix_values 2281 2013-09-26 08:29:07Z andrius 

 Adding full bibliography for 4340012--4340022.cif.
;
_cod_original_sg_symbol_H-M P2(1)/n
_cod_database_code 4340022

loop_
_symmetry_equiv_pos_as_xyz
'x, y, z'
'-x+1/2, y+1/2, -z+1/2'
'-x, -y, -z'
'x-1/2, -y-1/2, z-1/2'

loop_
_atom_site_label
_atom_site_type_symbol
_atom_site_fract_x
_atom_site_fract_y
_atom_site_fract_z
_atom_site_U_iso_or_equiv
_atom_site_adp_type
_atom_site_occupancy
_atom_site_symmetry_multiplicity
_atom_site_calc_flag
_atom_site_refinement_flags
_atom_site_disorder_assembly
_atom_site_disorder_group
Au1 Au 0.87214(3) 0.19225(3) 0.058951(12) 0.02074(10) Uani 1 1 d . . .
Au2 Au 0.87348(3) 0.55710(3) -0.222320(12) 0.02101(10) Uani 1 1 d . . .
Cl1 Cl 0.84565(19) -0.0372(2) 0.11226(9) 0.0335(5) Uani 1 1 d . . .
Cl2 Cl 0.89467(19) 0.6118(2) -0.32470(8) 0.0316(5) Uani 1 1 d . . .
Cl3 Cl 0.8712(2) 0.1199(3) 0.35674(10) 0.0406(6) Uani 1 1 d . . .
Cl4 Cl 0.8975(2) 0.2378(3) 0.45416(10) 0.0378(6) Uani 1 1 d . . .
P1 P 0.69438(17) 0.2328(2) 0.05440(8) 0.0180(5) Uani 1 1 d . A .
P2 P 1.05298(16) 0.1880(2) 0.05634(8) 0.0177(4) Uani 1 1 d . . .
P3 P 0.69361(16) 0.5612(2) -0.21900(8) 0.0176(4) Uani 1 1 d . A .
P4 P 1.05269(16) 0.5504(2) -0.21116(8) 0.0185(5) Uani 1 1 d . B .
C1 C 0.6306(7) 0.2583(9) 0.1148(3) 0.025(2) Uani 1 1 d . A .
H1A H 0.6824 0.2489 0.1422 0.03 Uiso 1 1 calc R . .
H1B H 0.5991 0.3454 0.1165 0.03 Uiso 1 1 calc R . .
C2 C 0.5464(11) 0.1557(15) 0.1179(5) 0.070(5) Uani 1 1 d . . .
H2A H 0.5743 0.0817 0.1371 0.085 Uiso 0.69(4) 1 calc PR A 1
H2B H 0.4854 0.1909 0.1359 0.085 Uiso 0.69(4) 1 calc PR A 1
H2C H 0.4777 0.1991 0.1223 0.085 Uiso 0.31(4) 1 d PR A 2
H2D H 0.5615 0.1071 0.1487 0.085 Uiso 0.31(4) 1 d PR A 2
C3 C 0.5110(15) 0.111(2) 0.0697(6) 0.024(3) Uiso 0.69(4) 1 d P A 1
H3A H 0.4602 0.1727 0.055 0.029 Uiso 0.69(4) 1 calc PR A 1
H3B H 0.4754 0.0262 0.0728 0.029 Uiso 0.69(4) 1 calc PR A 1
C3F C 0.539(3) 0.074(4) 0.0766(13) 0.024(3) Uiso 0.31(4) 1 d P A 2
H3F1 H 0.4661 0.0787 0.0637 0.029 Uiso 0.31(4) 1 calc PR A 2
H3F2 H 0.5513 -0.0151 0.0882 0.029 Uiso 0.31(4) 1 calc PR A 2
C4 C 0.6089(7) 0.0976(8) 0.0359(3) 0.0221(19) Uani 1 1 d . . .
H4A H 0.5884 0.1043 0.0006 0.027 Uiso 0.69(4) 1 calc PR A 1
H4B H 0.6449 0.0141 0.0415 0.027 Uiso 0.69(4) 1 calc PR A 1
H4C H 0.567 0.1225 0.0063 0.027 Uiso 0.31(4) 1 d PR A 2
H4D H 0.6532 0.0228 0.027 0.027 Uiso 0.31(4) 1 d PR A 2
C5 C 1.1259(6) 0.2023(8) 0.1146(3) 0.0192(18) Uani 1 1 d . . .
H5A H 1.1428 0.2934 0.122 0.023 Uiso 1 1 calc R . .
H5B H 1.0855 0.1655 0.1423 0.023 Uiso 1 1 calc R . .
C6 C 1.2285(8) 0.1224(10) 0.1049(4) 0.035(2) Uani 1 1 d . . .
H6A H 1.2793 0.1752 0.0863 0.042 Uiso 1 1 calc R . .
H6B H 1.2618 0.0974 0.1368 0.042 Uiso 1 1 calc R . .
C7 C 1.1998(9) 0.0047(10) 0.0760(4) 0.040(3) Uani 1 1 d . . .
H7A H 1.1714 -0.062 0.0983 0.048 Uiso 1 1 calc R . .
H7B H 1.2632 -0.0307 0.06 0.048 Uiso 1 1 calc R . .
C8 C 1.1173(7) 0.0399(9) 0.0368(3) 0.027(2) Uani 1 1 d . . .
H8A H 1.0649 -0.0302 0.0333 0.032 Uiso 1 1 calc R . .
H8B H 1.1513 0.0529 0.0044 0.032 Uiso 1 1 calc R . .
C9 C 0.6200(7) 0.4349(9) -0.2518(3) 0.024(2) Uani 1 1 d . . .
H9A H 0.6615 0.3997 -0.2794 0.029 Uiso 1 1 calc R . .
H9B H 0.6016 0.3637 -0.2291 0.029 Uiso 1 1 calc R . .
C10 C 0.5202(7) 0.5028(10) -0.2713(3) 0.029(2) Uani 1 1 d . . .
H10A H 0.4867 0.4517 -0.2981 0.034 Uiso 1 1 calc R . .
H10B H 0.4688 0.5143 -0.2444 0.034 Uiso 1 1 calc R . .
C11 C 0.5564(8) 0.6334(10) -0.2908(4) 0.035(2) Uani 1 1 d . . .
H11A H 0.4947 0.6897 -0.2971 0.042 Uiso 1 1 calc R . .
H11B H 0.5942 0.6219 -0.3223 0.042 Uiso 1 1 calc R . .
C12 C 0.6297(7) 0.6953(9) -0.2520(4) 0.027(2) Uani 1 1 d . . .
H12A H 0.5889 0.7491 -0.2289 0.033 Uiso 1 1 calc R . .
H12B H 0.683 0.7502 -0.2682 0.033 Uiso 1 1 calc R . .
C13 C 1.1224(7) 0.4235(8) -0.2441(4) 0.026(2) Uani 1 1 d . B .
H13A H 1.1495 0.3578 -0.2206 0.032 Uiso 1 1 calc R . .
H13B H 1.075 0.3808 -0.2683 0.032 Uiso 1 1 calc R . .
C14 C 1.2115(11) 0.4889(12) -0.2698(6) 0.071(5) Uani 1 1 d . . .
H14A H 1.2764 0.4378 -0.2641 0.086 Uiso 0.77(3) 1 calc PR B 1
H14B H 1.1964 0.4886 -0.3058 0.086 Uiso 0.77(3) 1 calc PR B 1
H14C H 1.2765 0.4793 -0.2496 0.086 Uiso 0.23(3) 1 d PR B 2
H14D H 1.2233 0.446 -0.3019 0.086 Uiso 0.23(3) 1 d PR B 2
C15 C 1.2317(12) 0.6220(14) -0.2542(7) 0.034(4) Uani 0.77(3) 1 d P B 1
H15A H 1.2622 0.6714 -0.2818 0.041 Uiso 0.77(3) 1 calc PR B 1
H15B H 1.2828 0.6228 -0.2263 0.041 Uiso 0.77(3) 1 calc PR B 1
C15F C 1.194(4) 0.610(5) -0.277(2) 0.034(4) Uani 0.23(3) 1 d P B 2
H15C H 1.1581 0.6188 -0.3098 0.041 Uiso 0.23(3) 1 calc PR B 2
H15D H 1.2629 0.6539 -0.2798 0.041 Uiso 0.23(3) 1 calc PR B 2
C16 C 1.1263(7) 0.6858(9) -0.2380(3) 0.0234(19) Uani 1 1 d . . .
H16A H 1.088 0.7231 -0.2666 0.028 Uiso 0.77(3) 1 calc PR B 1
H16B H 1.1392 0.7542 -0.2131 0.028 Uiso 0.77(3) 1 calc PR B 1
H16C H 1.0789 0.7497 -0.2538 0.028 Uiso 0.23(3) 1 d PR B 2
H16D H 1.1715 0.7292 -0.213 0.028 Uiso 0.23(3) 1 d PR B 2
C17 C 0.6521(7) 0.3683(9) 0.0162(3) 0.0230(19) Uani 1 1 d . . .
H17A H 0.5743 0.3734 0.0164 0.028 Uiso 1 1 calc R A .
H17B H 0.68 0.449 0.0308 0.028 Uiso 1 1 calc R . .
C18 C 0.6890(7) 0.3578(9) -0.0375(3) 0.024(2) Uani 1 1 d . A .
H18A H 0.7669 0.3577 -0.0379 0.029 Uiso 1 1 calc R . .
H18B H 0.6643 0.275 -0.0516 0.029 Uiso 1 1 calc R . .
C19 C 0.6480(7) 0.4686(9) -0.0698(3) 0.024(2) Uani 1 1 d . . .
H19A H 0.6733 0.5516 -0.0561 0.029 Uiso 1 1 calc R A .
H19B H 0.5701 0.4694 -0.0693 0.029 Uiso 1 1 calc R . .
C20 C 0.6849(7) 0.4554(9) -0.1234(3) 0.0228(19) Uani 1 1 d . A .
H20A H 0.7628 0.4577 -0.1239 0.027 Uiso 1 1 calc R . .
H20B H 0.6618 0.371 -0.1367 0.027 Uiso 1 1 calc R . .
C21 C 0.6415(7) 0.5621(9) -0.1560(3) 0.0235(19) Uani 1 1 d . . .
H21A H 0.6581 0.6462 -0.1405 0.028 Uiso 1 1 calc R A .
H21B H 0.5639 0.554 -0.1579 0.028 Uiso 1 1 calc R . .
C22 C 1.1076(7) 0.3133(9) 0.0174(3) 0.0233(19) Uani 1 1 d . . .
H22A H 1.0973 0.3978 0.0336 0.028 Uiso 1 1 calc R . .
H22B H 1.1843 0.299 0.0145 0.028 Uiso 1 1 calc R . .
C23 C 1.0580(7) 0.3179(9) -0.0346(3) 0.0239(19) Uani 1 1 d . . .
H23A H 1.0686 0.2338 -0.051 0.029 Uiso 1 1 calc R . .
H23B H 0.9813 0.3323 -0.0318 0.029 Uiso 1 1 calc R . .
C24 C 1.1042(7) 0.4222(10) -0.0659(3) 0.025(2) Uani 1 1 d . . .
H24A H 1.181 0.408 -0.0683 0.03 Uiso 1 1 calc R . .
H24B H 1.0934 0.5061 -0.0493 0.03 Uiso 1 1 calc R . .
C25 C 1.0572(7) 0.4293(9) -0.1180(3) 0.026(2) Uani 1 1 d . B .
H25A H 0.9799 0.4392 -0.1159 0.032 Uiso 1 1 calc R . .
H25B H 1.0716 0.3475 -0.1355 0.032 Uiso 1 1 calc R . .
C26 C 1.1018(7) 0.5415(9) -0.1481(3) 0.026(2) Uani 1 1 d . . .
H26A H 1.1795 0.5334 -0.1487 0.031 Uiso 1 1 calc R B .
H26B H 1.0849 0.6232 -0.1311 0.031 Uiso 1 1 calc R . .
C27 C 0.8853(8) 0.2670(9) 0.3900(4) 0.032(2) Uani 1 1 d . . .
H27A H 0.9486 0.3132 0.3784 0.038 Uiso 1 1 calc R . .
H27B H 0.8232 0.3224 0.3835 0.038 Uiso 1 1 calc R . .

loop_
_atom_site_aniso_label
_atom_site_aniso_U_11
_atom_site_aniso_U_22
_atom_site_aniso_U_33
_atom_site_aniso_U_23
_atom_site_aniso_U_13
_atom_site_aniso_U_12
Au1 0.01312(17) 0.02628(19) 0.02279(18) -0.00322(15) -0.00071(13) -0.00046(14)
Au2 0.01225(17) 0.02722(19) 0.02353(18) 0.00000(15) -0.00084(13) -0.00042(14)
Cl1 0.0293(12) 0.0368(14) 0.0343(13) 0.0091(11) -0.0003(10) -0.0013(11)
Cl2 0.0300(13) 0.0413(14) 0.0235(11) 0.0006(10) 0.0012(10) -0.0026(11)
Cl3 0.0378(15) 0.0350(14) 0.0490(16) -0.0012(12) 0.0032(12) -0.0009(11)
Cl4 0.0325(14) 0.0383(14) 0.0425(15) 0.0022(12) -0.0068(11) 0.0017(11)
P1 0.0122(10) 0.0223(12) 0.0196(11) -0.0015(9) -0.0012(9) 0.0001(9)
P2 0.0128(10) 0.0216(11) 0.0185(11) -0.0023(9) -0.0014(8) 0.0012(9)
P3 0.0114(10) 0.0222(11) 0.0192(11) 0.0005(9) -0.0014(8) 0.0005(9)
P4 0.0104(10) 0.0228(11) 0.0223(11) 0.0010(9) 0.0006(9) 0.0002(9)
C1 0.017(5) 0.028(5) 0.030(5) -0.008(4) 0.003(4) -0.004(4)
C2 0.058(9) 0.092(11) 0.063(8) -0.042(8) 0.035(7) -0.043(8)
C4 0.023(5) 0.020(5) 0.023(5) -0.004(4) -0.003(4) -0.010(4)
C5 0.019(4) 0.020(4) 0.019(4) -0.004(4) -0.002(3) 0.001(4)
C6 0.024(5) 0.045(6) 0.036(6) -0.004(5) -0.010(4) 0.011(5)
C7 0.047(7) 0.034(6) 0.038(6) -0.002(5) -0.004(5) 0.019(5)
C8 0.027(5) 0.025(5) 0.028(5) -0.003(4) 0.001(4) 0.001(4)
C9 0.018(4) 0.034(5) 0.019(4) 0.001(4) -0.005(4) 0.001(4)
C10 0.021(5) 0.039(6) 0.025(5) -0.003(4) -0.005(4) 0.000(4)
C11 0.037(6) 0.039(6) 0.027(5) 0.005(5) -0.012(4) 0.016(5)
C12 0.022(5) 0.025(5) 0.036(5) 0.009(4) -0.001(4) 0.006(4)
C13 0.023(5) 0.014(4) 0.042(6) 0.000(4) 0.005(4) 0.000(4)
C14 0.056(9) 0.047(8) 0.113(12) -0.016(8) 0.064(9) -0.014(6)
C15 0.012(7) 0.039(7) 0.051(11) -0.002(7) 0.003(6) -0.012(6)
C15F 0.012(7) 0.039(7) 0.051(11) -0.002(7) 0.003(6) -0.012(6)
C16 0.016(4) 0.021(4) 0.033(5) 0.010(4) 0.003(4) 0.001(4)
C17 0.024(5) 0.021(5) 0.024(5) 0.003(4) 0.001(4) -0.001(4)
C18 0.016(4) 0.034(5) 0.023(5) 0.007(4) 0.004(4) 0.001(4)
C19 0.021(5) 0.029(5) 0.022(5) -0.004(4) 0.003(4) -0.009(4)
C20 0.015(4) 0.028(5) 0.025(5) -0.002(4) 0.003(4) -0.003(4)
C21 0.021(5) 0.025(5) 0.025(5) 0.004(4) 0.004(4) 0.000(4)
C22 0.019(4) 0.028(5) 0.023(4) 0.003(4) -0.003(4) 0.000(4)
C23 0.019(4) 0.032(5) 0.021(4) 0.000(4) 0.002(4) 0.000(4)
C24 0.019(5) 0.041(6) 0.015(4) -0.003(4) 0.003(4) -0.012(4)
C25 0.021(5) 0.037(6) 0.021(5) 0.005(4) -0.003(4) -0.009(4)
C26 0.018(4) 0.027(5) 0.033(5) -0.002(4) -0.005(4) -0.001(4)
C27 0.028(5) 0.023(5) 0.046(6) -0.001(4) 0.001(5) -0.003(4)

loop_
_atom_type_symbol
_atom_type_description
_atom_type_scat_dispersion_real
_atom_type_scat_dispersion_imag
_atom_type_scat_source
Au Au -2.0133 8.8022 'International Tables Vol C Tables 4.2.6.8 and 6.1.1.4'
Cl Cl 0.1484 0.1585 'International Tables Vol C Tables 4.2.6.8 and 6.1.1.4'
P P 0.1023 0.0942 'International Tables Vol C Tables 4.2.6.8 and 6.1.1.4'
C C 0.0033 0.0016 'International Tables Vol C Tables 4.2.6.8 and 6.1.1.4'
H H 0 0 'International Tables Vol C Tables 4.2.6.8 and 6.1.1.4'

loop_
_exptl_crystal_face_index_h
_exptl_crystal_face_index_k
_exptl_crystal_face_index_l
_exptl_crystal_face_perp_dist
0 -15 -4 0.0231
0 14 5 0.0525
-2 1 -38 0.037
2 -1 38 0.0359
-18 1 1 0.068
11 0 -30 0.0508
15 0 22 0.0785

loop_
_geom_angle_atom_site_label_1
_geom_angle_atom_site_label_2
_geom_angle_atom_site_label_3
_geom_angle
P1 Au1 P2 169.38(8)
P1 Au1 Cl1 93.37(8)
P2 Au1 Cl1 97.22(8)
P3 Au2 P4 170.15(8)
P3 Au2 Cl2 98.12(7)
P4 Au2 Cl2 91.64(7)
C17 P1 C4 105.4(4)
C17 P1 C1 105.2(4)
C4 P1 C1 95.0(4)
C17 P1 Au1 117.0(3)
C4 P1 Au1 116.8(3)
C1 P1 Au1 114.7(3)
C22 P2 C8 105.0(4)
C22 P2 C5 104.5(4)
C8 P2 C5 95.5(4)
C22 P2 Au1 113.1(3)
C8 P2 Au1 118.5(3)
C5 P2 Au1 117.9(3)
C9 P3 C21 105.4(4)
C9 P3 C12 94.9(4)
C21 P3 C12 106.6(4)
C9 P3 Au2 118.1(3)
C21 P3 Au2 114.1(3)
C12 P3 Au2 115.5(3)
C26 P4 C13 105.0(5)
C26 P4 C16 103.8(4)
C13 P4 C16 96.1(4)
C26 P4 Au2 117.1(3)
C13 P4 Au2 116.4(3)
C16 P4 Au2 115.7(3)
C2 C1 P1 105.4(7)
C2 C1 H1A 110.7
P1 C1 H1A 110.7
C2 C1 H1B 110.7
P1 C1 H1B 110.7
H1A C1 H1B 108.8
C3F C2 C3 22.2(18)
C3F C2 C1 114.7(15)
C3 C2 C1 112.8(11)
C3F C2 H2A 88.3
C3 C2 H2A 109
C1 C2 H2A 109
C3F C2 H2B 124.9
C3 C2 H2B 109
C1 C2 H2B 109
H2A C2 H2B 107.8
C3F C2 H2C 108.7
C3 C2 H2C 89.4
C1 C2 H2C 108.1
H2A C2 H2C 126.9
H2B C2 H2C 22.7
C3F C2 H2D 111.9
C3 C2 H2D 130.3
C1 C2 H2D 105.9
H2A C2 H2D 25.8
H2B C2 H2D 85.4
H2C C2 H2D 107.1
C2 C3 C4 108.4(13)
C2 C3 H3A 110
C4 C3 H3A 110
C2 C3 H3B 110
C4 C3 H3B 110
H3A C3 H3B 108.4
C2 C3F C4 118(2)
C2 C3F H3F1 107.7
C4 C3F H3F1 107.7
C2 C3F H3F2 107.7
C4 C3F H3F2 107.7
H3F1 C3F H3F2 107.1
C3F C4 C3 20.8(17)
C3F C4 P1 106.5(14)
C3 C4 P1 104.3(7)
C3F C4 H4A 126.4
C3 C4 H4A 110.9
P1 C4 H4A 110.9
C3F C4 H4B 91.3
C3 C4 H4B 110.9
P1 C4 H4B 110.9
H4A C4 H4B 108.9
C3F C4 H4C 109.5
C3 C4 H4C 91.5
P1 C4 H4C 109.3
H4A C4 H4C 21.3
H4B C4 H4C 126.4
C3F C4 H4D 114.3
C3 C4 H4D 132.1
P1 C4 H4D 109.2
H4A C4 H4D 87.9
H4B C4 H4D 24.3
H4C C4 H4D 108
C6 C5 P2 103.1(6)
C6 C5 H5A 111.1
P2 C5 H5A 111.1
C6 C5 H5B 111.1
P2 C5 H5B 111.1
H5A C5 H5B 109.1
C7 C6 C5 108.8(8)
C7 C6 H6A 109.9
C5 C6 H6A 109.9
C7 C6 H6B 109.9
C5 C6 H6B 109.9
H6A C6 H6B 108.3
C6 C7 C8 109.2(8)
C6 C7 H7A 109.8
C8 C7 H7A 109.8
C6 C7 H7B 109.8
C8 C7 H7B 109.8
H7A C7 H7B 108.3
C7 C8 P2 107.8(6)
C7 C8 H8A 110.1
P2 C8 H8A 110.1
C7 C8 H8B 110.1
P2 C8 H8B 110.1
H8A C8 H8B 108.5
C10 C9 P3 104.6(6)
C10 C9 H9A 110.8
P3 C9 H9A 110.8
C10 C9 H9B 110.8
P3 C9 H9B 110.8
H9A C9 H9B 108.9
C11 C10 C9 106.0(8)
C11 C10 H10A 110.5
C9 C10 H10A 110.5
C11 C10 H10B 110.5
C9 C10 H10B 110.5
H10A C10 H10B 108.7
C10 C11 C12 108.5(8)
C10 C11 H11A 110
C12 C11 H11A 110
C10 C11 H11B 110
C12 C11 H11B 110
H11A C11 H11B 108.4
C11 C12 P3 106.0(7)
C11 C12 H12A 110.5
P3 C12 H12A 110.5
C11 C12 H12B 110.5
P3 C12 H12B 110.5
H12A C12 H12B 108.7
C14 C13 P4 105.9(7)
C14 C13 H13A 110.6
P4 C13 H13A 110.6
C14 C13 H13B 110.6
P4 C13 H13B 110.6
H13A C13 H13B 108.7
C15F C14 C15 33(3)
C15F C14 C13 113(2)
C15 C14 C13 115.0(10)
C15F C14 H14A 133.4
C15 C14 H14A 108.5
C13 C14 H14A 108.5
C15F C14 H14B 79.5
C15 C14 H14B 108.5
C13 C14 H14B 108.5
H14A C14 H14B 107.5
C15F C14 H14C 109
C15 C14 H14C 78.1
C13 C14 H14C 109.1
H14A C14 H14C 34.3
H14B C14 H14C 133.9
C15F C14 H14D 109.1
C15 C14 H14D 130.5
C13 C14 H14D 109.1
H14A C14 H14D 76.2
H14B C14 H14D 33.3
H14C C14 H14D 107.9
C14 C15 C16 109.5(11)
C14 C15 H15A 109.8
C16 C15 H15A 109.8
C14 C15 H15B 109.8
C16 C15 H15B 109.8
H15A C15 H15B 108.2
C14 C15F C16 118(4)
C14 C15F H15C 107.8
C16 C15F H15C 107.8
C14 C15F H15D 107.8
C16 C15F H15D 107.8
H15C C15F H15D 107.1
C15 C16 C15F 29(2)
C15 C16 P4 103.2(7)
C15F C16 P4 99.7(18)
C15 C16 H16A 111.1
C15F C16 H16A 86.1
P4 C16 H16A 111.1
C15 C16 H16B 111.1
C15F C16 H16B 136.5
P4 C16 H16B 111.1
H16A C16 H16B 109.1
C15 C16 H16C 133
C15F C16 H16C 111.9
P4 C16 H16C 111.8
H16A C16 H16C 26.9
H16B C16 H16C 84.7
C15 C16 H16D 83.9
C15F C16 H16D 111.7
P4 C16 H16D 111.8
H16A C16 H16D 129.2
H16B C16 H16D 28.4
H16C C16 H16D 109.6
C18 C17 P1 113.0(6)
C18 C17 H17A 109
P1 C17 H17A 109
C18 C17 H17B 109
P1 C17 H17B 109
H17A C17 H17B 107.8
C19 C18 C17 112.5(7)
C19 C18 H18A 109.1
C17 C18 H18A 109.1
C19 C18 H18B 109.1
C17 C18 H18B 109.1
H18A C18 H18B 107.8
C18 C19 C20 111.5(7)
C18 C19 H19A 109.3
C20 C19 H19A 109.3
C18 C19 H19B 109.3
C20 C19 H19B 109.3
H19A C19 H19B 108
C21 C20 C19 111.9(7)
C21 C20 H20A 109.2
C19 C20 H20A 109.2
C21 C20 H20B 109.2
C19 C20 H20B 109.2
H20A C20 H20B 107.9
C20 C21 P3 113.9(6)
C20 C21 H21A 108.8
P3 C21 H21A 108.8
C20 C21 H21B 108.8
P3 C21 H21B 108.8
H21A C21 H21B 107.7
C23 C22 P2 113.5(6)
C23 C22 H22A 108.9
P2 C22 H22A 108.9
C23 C22 H22B 108.9
P2 C22 H22B 108.9
H22A C22 H22B 107.7
C24 C23 C22 112.5(7)
C24 C23 H23A 109.1
C22 C23 H23A 109.1
C24 C23 H23B 109.1
C22 C23 H23B 109.1
H23A C23 H23B 107.8
C23 C24 C25 114.0(7)
C23 C24 H24A 108.8
C25 C24 H24A 108.8
C23 C24 H24B 108.8
C25 C24 H24B 108.8
H24A C24 H24B 107.6
C24 C25 C26 112.6(7)
C24 C25 H25A 109.1
C26 C25 H25A 109.1
C24 C25 H25B 109.1
C26 C25 H25B 109.1
H25A C25 H25B 107.8
C25 C26 P4 114.4(6)
C25 C26 H26A 108.7
P4 C26 H26A 108.7
C25 C26 H26B 108.7
P4 C26 H26B 108.7
H26A C26 H26B 107.6
Cl4 C27 Cl3 110.9(5)
Cl4 C27 H27A 109.5
Cl3 C27 H27A 109.5
Cl4 C27 H27B 109.5
Cl3 C27 H27B 109.5
H27A C27 H27B 108

loop_
_geom_bond_atom_site_label_1
_geom_bond_atom_site_label_2
_geom_bond_distance
Au1 P1 2.299(2)
Au1 P2 2.299(2)
Au1 Cl1 2.807(2)
Au2 P3 2.288(2)
Au2 P4 2.294(2)
Au2 Cl2 2.845(2)
Cl3 C27 1.779(10)
Cl4 C27 1.769(11)
P1 C17 1.823(9)
P1 C4 1.840(8)
P1 C1 1.854(9)
P2 C22 1.816(9)
P2 C8 1.822(9)
P2 C5 1.825(9)
P3 C9 1.833(9)
P3 C21 1.836(8)
P3 C12 1.838(9)
P4 C26 1.813(9)
P4 C13 1.825(9)
P4 C16 1.842(9)
C1 C2 1.513(14)
C1 H1A 0.99
C1 H1B 0.99
C2 C3F 1.40(3)
C2 C3 1.45(2)
C2 H2A 0.99
C2 H2B 0.99
C2 H2C 0.99
C2 H2D 0.99
C3 C4 1.559(18)
C3 H3A 0.99
C3 H3B 0.99
C3F C4 1.44(3)
C3F H3F1 0.99
C3F H3F2 0.99
C4 H4A 0.99
C4 H4B 0.99
C4 H4C 0.99
C4 H4D 0.99
C5 C6 1.569(12)
C5 H5A 0.99
C5 H5B 0.99
C6 C7 1.494(15)
C6 H6A 0.99
C6 H6B 0.99
C7 C8 1.528(14)
C7 H7A 0.99
C7 H7B 0.99
C8 H8A 0.99
C8 H8B 0.99
C9 C10 1.537(12)
C9 H9A 0.99
C9 H9B 0.99
C10 C11 1.528(14)
C10 H10A 0.99
C10 H10B 0.99
C11 C12 1.536(14)
C11 H11A 0.99
C11 H11B 0.99
C12 H12A 0.99
C12 H12B 0.99
C13 C14 1.499(13)
C13 H13A 0.99
C13 H13B 0.99
C14 C15F 1.29(5)
C14 C15 1.466(19)
C14 H14A 0.99
C14 H14B 0.99
C14 H14C 0.99
C14 H14D 0.99
C15 C16 1.560(16)
C15 H15A 0.99
C15 H15B 0.99
C15F C16 1.58(5)
C15F H15C 0.99
C15F H15D 0.99
C16 H16A 0.99
C16 H16B 0.99
C16 H16C 0.99
C16 H16D 0.99
C17 C18 1.536(11)
C17 H17A 0.99
C17 H17B 0.99
C18 C19 1.532(13)
C18 H18A 0.99
C18 H18B 0.99
C19 C20 1.535(11)
C19 H19A 0.99
C19 H19B 0.99
C20 C21 1.516(12)
C20 H20A 0.99
C20 H20B 0.99
C21 H21A 0.99
C21 H21B 0.99
C22 C23 1.536(12)
C22 H22A 0.99
C22 H22B 0.99
C23 C24 1.498(12)
C23 H23A 0.99
C23 H23B 0.99
C24 C25 1.527(12)
C24 H24A 0.99
C24 H24B 0.99
C25 C26 1.533(12)
C25 H25A 0.99
C25 H25B 0.99
C26 H26A 0.99
C26 H26B 0.99
C27 H27A 0.99
C27 H27B 0.99
